data_2005570
loop_
_publ_author_name
'Karipides, A. G.'
'Jai-nhuknan, J.'
'Cantrell, J. S.'

_publ_contact_author
;
 Prof. Joseph S. Cantrell
 Department of Chemistry
 Miami University
 Oxford Ohio USA 45056
;
_publ_section_title
;
 Aquatris(2,6-difluorobenzoato)praseodymium(III)
;
_journal_issue 11
_journal_name_full 'Acta Crystallographica Section C'
_journal_page_first 2740
_journal_page_last 2742
_journal_paper_doi 10.1107/S0108270196008852
_journal_volume 52
_journal_year 1996
_chemical_formula_iupac '[Pr (C7 H3 F2 O2)3 (H2 O)]'
_chemical_formula_moiety '[Pr (C7 H3 F2 O2 )3 (H2 O)]'
_chemical_formula_sum 'C21 H11 F6 O7 Pr'
_chemical_formula_weight 630.21
_chemical_name_common praseodymium(III)tris(2,6-difluorobenzoate)monohydrate
_chemical_name_systematic
;
 catena-poly[aquapraseodymium(III)-\m2$-2,6-difluorobenzoato-O,O'-
\m2$-2,6-difluorobenzoato-Pr\k2$O,O',Pr'\kO-\m2$-2,6-difluoro
 benzoato-Pr\kO,O',Pr''kappaO]
;
_space_group_IT_number 14
_symmetry_cell_setting monoclinic
_symmetry_space_group_name_Hall '-P 2ybc'
_symmetry_space_group_name_H-M 'P 1 21/c 1'
_audit_creation_method SHELXL
_cell_angle_alpha 90.00(2)
_cell_angle_beta 92.11(2)
_cell_angle_gamma 90.00(2)
_cell_formula_units_Z 4
_cell_length_a 21.803(2)
_cell_length_b 12.319(2)
_cell_length_c 7.898(2)
_cell_measurement_reflns_used 25
_cell_measurement_temperature 293(2)
_cell_measurement_theta_max 19.45
_cell_measurement_theta_min 15.09
_cell_volume 2119.9(7)
_computing_cell_refinement 'CAD-4 Software'
_computing_data_collection 'CAD-4 Software (Enraf-Nonius, 1989)'
_computing_data_reduction 'CAD-4 Software'
_computing_molecular_graphics 'XPMA, ZORTEP (References?)'
_computing_structure_refinement 'SHELXL93 (Sheldrick, 1993)'
_computing_structure_solution 'SHELXS86 (Sheldrick, 1990)'
_diffrn_ambient_temperature 293(2)
_diffrn_measurement_device 'Enraf-Nonius CAD-4'
_diffrn_measurement_method \q/2\q
_diffrn_radiation_monochromator graphite
_diffrn_radiation_source 'fine-focus sealed tube'
_diffrn_radiation_type MoK\a
_diffrn_radiation_wavelength 0.71069
_diffrn_reflns_av_R_equivalents 0.0000
_diffrn_reflns_av_sigmaI/netI 0.0249
_diffrn_reflns_limit_h_max 26
_diffrn_reflns_limit_h_min -26
_diffrn_reflns_limit_k_max 15
_diffrn_reflns_limit_k_min 0
_diffrn_reflns_limit_l_max 9
_diffrn_reflns_limit_l_min 0
_diffrn_reflns_number 3666
_diffrn_reflns_theta_max 25.97
_diffrn_reflns_theta_min 1.87
_diffrn_standards_decay_% 0.2
_diffrn_standards_interval_time 240
_diffrn_standards_number 3
_exptl_absorpt_coefficient_mu 2.394
_exptl_absorpt_correction_T_max 0.62
_exptl_absorpt_correction_T_min 0.55
_exptl_absorpt_correction_type '\y scan'
_exptl_crystal_colour 'light green'
_exptl_crystal_density_diffrn 1.975
_exptl_crystal_density_meas 1.98
_exptl_crystal_density_method 'floatation in CHBr~3~/CHCl~3~'
_exptl_crystal_description prism
_exptl_crystal_F_000 1224
_exptl_crystal_size_max 0.4
_exptl_crystal_size_mid 0.2
_exptl_crystal_size_min 0.2
_refine_diff_density_max 0.525
_refine_diff_density_min -0.990
_refine_ls_extinction_method none
_refine_ls_goodness_of_fit_all 1.148
_refine_ls_goodness_of_fit_obs 1.114
_refine_ls_hydrogen_treatment 'H atoms riding'
_refine_ls_matrix_type full
_refine_ls_number_parameters 318
_refine_ls_number_reflns 3666
_refine_ls_number_restraints 0
_refine_ls_restrained_S_all 1.148
_refine_ls_restrained_S_obs 1.114
_refine_ls_R_factor_all 0.0391
_refine_ls_R_factor_obs 0.0316
_refine_ls_shift/esd_max -0.003
_refine_ls_shift/esd_mean 0.000
_refine_ls_structure_factor_coef Fsqd
_refine_ls_weighting_details 'w=1/[\s^2^(Fo^2^)+(0.0291P)^2^+8.3061P] where P=(Fo^2^+2Fc^2^)/3'
_refine_ls_weighting_scheme calc
_refine_ls_wR_factor_all 0.0834
_refine_ls_wR_factor_obs 0.0757
_reflns_number_observed 3245
_reflns_number_total 3666
_reflns_observed_criterion >2sigma(I)
_cod_data_source_file bk1180.cif
_cod_data_source_block pr26dfb
_cod_depositor_comments
;
The following automatic conversions were performed:

'_geom_bond_publ_flag' value 'No' changed to 'no' according to
/home/saulius/struct/CIF-dictionaries/cif_core.dic dictionary named
'cif_core.dic' version 2.4.1 from 2010-06-29 (2 times).

Automatic conversion script
Id: cif_fix_values 1715 2011-07-08 13:25:40Z adriana 

The following automatic conversions were performed:

'_refine_ls_weighting_scheme' value ' calc
w=1/[\s^2^(Fo^2^)+(0.0291P)^2^+8.3061P] where P=(Fo^2^+2Fc^2^)/3' was
changed to 'calc'. New tag '_refine_ls_weighting_details' was
created. The value of the new tag was set to
'w=1/[\s^2^(Fo^2^)+(0.0291P)^2^+8.3061P] where P=(Fo^2^+2Fc^2^)/3'.

Automatic conversion script
Id: cif_fix_values 3143 2015-03-26 13:38:13Z robertas 
;
_cod_original_cell_volume 2119.8(7)
_cod_original_sg_symbol_H-M 'P 21/c'
_cod_database_code 2005570

loop_
_symmetry_equiv_pos_as_xyz
'x, y, z'
'-x, -y, -z'
'-x, y+1/2, -z+1/2'
'x, -y+1/2, z+1/2'

loop_
_atom_site_aniso_label
_atom_site_aniso_U_11
_atom_site_aniso_U_22
_atom_site_aniso_U_33
_atom_site_aniso_U_12
_atom_site_aniso_U_13
_atom_site_aniso_U_23
Pr 0.0290(2) 0.01839(14) 0.01387(13) 0.00095(14) -0.00245(9) -0.00043(12)
O1W 0.078(3) 0.022(2) 0.029(2) 0.003(2) 0.010(2) 0.003(2)
O1A 0.029(2) 0.028(2) 0.027(2) -0.002(2) -0.001(2) 0.004(2)
C7A 0.031(3) 0.028(3) 0.020(2) -0.004(2) -0.001(2) -0.006(2)
O2A 0.038(2) 0.042(2) 0.024(2) -0.009(2) -0.002(2) 0.008(2)
C1A 0.024(3) 0.035(3) 0.025(3) 0.001(2) 0.002(2) 0.001(2)
C2A 0.036(3) 0.046(4) 0.037(3) 0.007(3) 0.005(3) 0.006(3)
F2A 0.060(3) 0.033(2) 0.069(3) 0.007(2) 0.006(2) -0.003(2)
C3A 0.040(4) 0.065(5) 0.056(4) 0.023(4) 0.010(3) 0.022(4)
C4A 0.027(4) 0.102(7) 0.053(4) 0.010(4) 0.000(3) 0.013(4)
C6A 0.034(3) 0.044(4) 0.037(3) -0.003(3) 0.002(3) -0.002(3)
F6A 0.048(2) 0.039(2) 0.077(3) -0.005(2) -0.017(2) -0.011(2)
C5A 0.028(4) 0.079(6) 0.054(4) -0.011(4) -0.010(3) -0.002(4)
O1B 0.084(3) 0.017(2) 0.020(2) -0.001(2) 0.002(2) -0.003(2)
O2B 0.056(3) 0.024(2) 0.021(2) -0.005(2) -0.002(2) 0.005(2)
C7B 0.026(3) 0.022(3) 0.025(3) 0.001(2) -0.004(2) -0.001(2)
C1B 0.040(3) 0.020(3) 0.019(2) 0.000(2) 0.003(2) -0.002(2)
C2B 0.044(4) 0.036(3) 0.030(3) 0.012(3) 0.012(3) 0.002(2)
F2B 0.047(2) 0.066(3) 0.064(3) 0.018(2) -0.006(2) 0.006(2)
C3B 0.079(6) 0.042(4) 0.056(4) 0.027(4) 0.028(4) 0.018(4)
C4B 0.099(7) 0.023(3) 0.070(5) 0.004(4) 0.049(5) 0.005(4)
C5B 0.084(6) 0.037(4) 0.058(5) -0.029(4) 0.026(4) -0.010(4)
C6B 0.048(4) 0.035(3) 0.032(3) -0.006(3) 0.009(3) -0.005(3)
F6B 0.053(3) 0.068(3) 0.065(3) -0.012(2) -0.016(2) -0.003(2)
O1C 0.029(2) 0.032(2) 0.028(2) 0.003(2) 0.001(2) -0.003(2)
O2C 0.052(3) 0.075(4) 0.036(2) 0.030(3) -0.020(2) -0.022(2)
C7C 0.031(3) 0.038(3) 0.026(3) 0.002(3) 0.000(2) 0.002(2)
C1C 0.026(3) 0.040(3) 0.026(3) 0.004(3) -0.001(2) 0.001(2)
C2C 0.047(4) 0.048(4) 0.048(4) 0.008(3) -0.002(3) 0.010(3)
F2C 0.073(3) 0.043(3) 0.093(3) -0.002(2) -0.009(3) 0.019(2)
C3C 0.062(5) 0.075(6) 0.075(6) 0.025(5) -0.016(4) 0.026(5)
C4C 0.036(4) 0.132(9) 0.066(5) 0.011(5) -0.022(4) 0.004(6)
C5C 0.045(5) 0.083(7) 0.076(6) -0.014(4) -0.011(4) -0.016(5)
C6C 0.032(4) 0.054(4) 0.055(4) -0.001(3) -0.003(3) -0.006(3)
F6C 0.061(3) 0.038(2) 0.105(4) -0.008(2) 0.000(3) 0.000(2)

loop_
_atom_site_label
_atom_site_occupancy
_atom_site_fract_x
_atom_site_fract_y
_atom_site_fract_z
_atom_site_U_iso_or_equiv
_atom_site_thermal_displace_type
_atom_site_calc_flag
_atom_site_refinement_flags
_atom_site_type_symbol
Pr 1 0.247320(15) 0.19688(2) 0.24139(3) 0.02051(9) Uani d . Pr
O1W 1 0.2210(2) 0.0354(3) 0.4217(5) 0.0427(11) Uani d . O
O1A 1 0.1799(2) 0.2551(3) -0.0178(4) 0.0282(8) Uani d . O
C7A 1 0.1344(3) 0.2011(5) 0.0318(6) 0.0264(11) Uani d . C
O2A 1 0.1395(2) 0.1390(3) 0.1556(5) 0.0345(9) Uani d . O
C1A 1 0.0722(3) 0.2175(5) -0.0546(7) 0.0278(12) Uani d . C
C2A 1 0.0468(3) 0.3182(5) -0.0777(8) 0.0393(15) Uani d . C
F2A 1 0.0779(2) 0.4055(3) -0.0179(5) 0.0543(10) Uani d . F
C3A 1 -0.0103(3) 0.3343(7) -0.1523(9) 0.053(2) Uani d . C
H3A 1 -0.0267(3) 0.4036(7) -0.1644(9) 0.081(9) Uiso calc R H
C4A 1 -0.0425(3) 0.2445(8) -0.2085(10) 0.061(2) Uani d . C
H4A 1 -0.0809(3) 0.2538(8) -0.2614(10) 0.081(9) Uiso calc R H
C6A 1 0.0378(3) 0.1301(5) -0.1113(8) 0.0382(14) Uani d . C
F6A 1 0.0619(2) 0.0299(3) -0.0927(5) 0.0555(11) Uani d . F
C5A 1 -0.0193(3) 0.1411(7) -0.1885(9) 0.054(2) Uani d . C
H5A 1 -0.0416(3) 0.0808(7) -0.2261(9) 0.081(9) Uiso calc R H
O1B 1 0.2474(2) 0.3995(3) 0.2618(5) 0.0405(10) Uani d . O
O2B 1 0.2578(2) 0.4444(3) 0.5343(4) 0.0337(9) Uani d . O
C7B 1 0.2563(2) 0.4663(4) 0.3818(6) 0.0248(11) Uani d . C
C1B 1 0.2638(3) 0.5840(4) 0.3365(6) 0.0264(11) Uani d . C
C2B 1 0.2178(3) 0.6436(5) 0.2512(7) 0.0362(14) Uani d . C
F2B 1 0.1661(2) 0.5908(4) 0.2015(5) 0.0590(11) Uani d . F
C3B 1 0.2222(4) 0.7515(6) 0.2189(10) 0.058(2) Uani d . C
H3B 1 0.1906(4) 0.7884(6) 0.1612(10) 0.081(9) Uiso calc R H
C4B 1 0.2750(5) 0.8052(6) 0.2742(10) 0.063(2) Uani d . C
H4B 1 0.2787(5) 0.8793(6) 0.2543(10) 0.081(9) Uiso calc R H
C5B 1 0.3214(4) 0.7513(6) 0.3572(10) 0.059(2) Uani d . C
H5B 1 0.3569(4) 0.7877(6) 0.3935(10) 0.081(9) Uiso calc R H
C6B 1 0.3149(3) 0.6415(5) 0.3866(7) 0.0383(14) Uani d . C
F6B 1 0.3601(2) 0.5875(4) 0.4671(5) 0.0625(12) Uani d . F
O1C 1 0.3123(2) 0.2287(3) 0.5214(5) 0.0297(9) Uani d . O
O2C 1 0.3470(2) 0.1136(4) 0.3384(5) 0.0548(14) Uani d . O
C7C 1 0.3537(3) 0.1639(5) 0.4723(7) 0.0316(13) Uani d . C
C1C 1 0.4109(3) 0.1484(5) 0.5767(7) 0.0308(12) Uani d . C
C2C 1 0.4302(3) 0.0478(6) 0.6316(9) 0.048(2) Uani d . C
F2C 1 0.3934(2) -0.0377(4) 0.5988(6) 0.0695(13) Uani d . F
C3C 1 0.4851(4) 0.0325(8) 0.7167(11) 0.071(3) Uani d . C
H3C 1 0.4962(4) -0.0364(8) 0.7549(11) 0.081(9) Uiso calc R H
C4C 1 0.5237(4) 0.1180(10) 0.7459(11) 0.079(3) Uani d . C
H4C 1 0.5615(4) 0.1070(10) 0.8015(11) 0.081(9) Uiso calc R H
C5C 1 0.5070(4) 0.2196(8) 0.6940(11) 0.068(2) Uani d . C
H5C 1 0.5335(4) 0.2781(8) 0.7123(11) 0.081(9) Uiso calc R H
C6C 1 0.4509(3) 0.2344(6) 0.6148(9) 0.047(2) Uani d . C
F6C 1 0.4343(2) 0.3331(3) 0.5574(7) 0.0680(13) Uani d . F
H1W 1 0.2053 0.0280 0.5348 0.081(9) Uiso d . H
H2W 1 0.2004 0.0000 0.3571 0.081(9) Uiso d . H

loop_
_atom_type_symbol
_atom_type_description
_atom_type_scat_dispersion_real
_atom_type_scat_dispersion_imag
_atom_type_scat_source
Pr Pr -0.2180 2.8214 'International Tables Vol C Tables 4.2.6.8 and 6.1.1.4'
F F 0.0171 0.0103 'International Tables Vol C Tables 4.2.6.8 and 6.1.1.4'
O O 0.0106 0.0060 'International Tables Vol C Tables 4.2.6.8 and 6.1.1.4'
C C 0.0033 0.0016 'International Tables Vol C Tables 4.2.6.8 and 6.1.1.4'
H H 0.0000 0.0000 'International Tables Vol C Tables 4.2.6.8 and 6.1.1.4'

loop_
_geom_angle_atom_site_label_1
_geom_angle_atom_site_label_2
_geom_angle_atom_site_label_3
_geom_angle_site_symmetry_1
_geom_angle_site_symmetry_3
_geom_angle
_geom_angle_publ_flag
O2B Pr O1C 4_554 4_554 73.60(13) yes
O2B Pr O2C 4_554 . 78.91(14) yes
O1C Pr O2C 4_554 . 81.5(2) yes
O2B Pr O1B 4_554 . 140.01(13) yes
O1C Pr O1B 4_554 . 71.00(14) yes
O2C Pr O1B . . 113.1(2) yes
O2B Pr O1A 4_554 4 139.19(14) yes
O1C Pr O1A 4_554 4 144.48(13) yes
O2C Pr O1A . 4 113.00(13) yes
O1B Pr O1A . 4 73.48(14) yes
O2B Pr O1W 4_554 . 80.95(13) yes
O1C Pr O1W 4_554 . 147.25(14) yes
O2C Pr O1W . . 73.5(2) yes
O1B Pr O1W . . 138.54(13) yes
O1A Pr O1W 4 . 66.91(13) yes
O2B Pr O2A 4_554 . 73.99(14) yes
O1C Pr O2A 4_554 . 118.07(12) yes
O2C Pr O2A . . 139.2(2) yes
O1B Pr O2A . . 107.3(2) yes
O1A Pr O2A 4 . 72.85(12) yes
O1W Pr O2A . . 72.56(14) yes
O2B Pr O1A 4_554 . 74.17(13) yes
O1C Pr O1A 4_554 . 70.24(12) yes
O2C Pr O1A . . 145.31(14) yes
O1B Pr O1A . . 76.85(13) yes
O1A Pr O1A 4 . 101.68(12) yes
O1W Pr O1A . . 122.16(14) yes
O2A Pr O1A . . 50.74(12) yes
O2B Pr O1C 4_554 . 128.48(13) yes
O1C Pr O1C 4_554 . 103.52(13) yes
O2C Pr O1C . . 50.46(13) yes
O1B Pr O1C . . 78.27(13) yes
O1A Pr O1C 4 . 68.81(12) yes
O1W Pr O1C . . 76.58(14) yes
O2A Pr O1C . . 137.74(12) yes
O1A Pr O1C . . 155.03(12) yes
Pr O1W H1W . . 133.4(3) no
Pr O1W H2W . . 101.8(3) no
H1W O1W H2W . . 109.0(5) no
C7A O1A Pr . 4_554 147.3(3) yes
C7A O1A Pr . . 92.2(3) yes
Pr O1A Pr 4_554 . 109.47(14) yes
O2A C7A O1A . . 121.1(5) yes
O2A C7A C1A . . 119.4(5) yes
O1A C7A C1A . . 119.4(5) yes
O2A C7A Pr . . 59.6(3) no
O1A C7A Pr . . 62.0(3) no
C1A C7A Pr . . 170.0(4) no
C7A O2A Pr . . 95.3(3) yes
C2A C1A C6A . . 116.9(5) no
C2A C1A C7A . . 122.3(5) no
C6A C1A C7A . . 120.8(5) no
F2A C2A C1A . . 118.7(5) yes
F2A C2A C3A . . 118.2(6) yes
C1A C2A C3A . . 123.0(7) no
C2A C3A C4A . . 117.8(7) no
C2A C3A H3A . . 121.1(5) no
C4A C3A H3A . . 121.1(4) no
C3A C4A C5A . . 121.8(6) no
C3A C4A H4A . . 119.1(4) no
C5A C4A H4A . . 119.1(4) no
F6A C6A C5A . . 118.9(6) yes
F6A C6A C1A . . 118.3(5) yes
C5A C6A C1A . . 122.8(7) no
C6A C5A C4A . . 117.7(7) no
C6A C5A H5A . . 121.2(5) no
C4A C5A H5A . . 121.2(4) no
C7B O1B Pr . . 134.2(3) yes
C7B O2B Pr . 4 145.4(4) yes
O2B C7B O1B . . 125.9(5) yes
O2B C7B C1B . . 116.4(4) yes
O1B C7B C1B . . 117.7(4) yes
C6B C1B C2B . . 115.5(6) yes
C6B C1B C7B . . 121.7(5) yes
C2B C1B C7B . . 122.6(5) yes
F2B C2B C3B . . 118.8(6) yes
F2B C2B C1B . . 117.8(6) yes
C3B C2B C1B . . 123.5(7) no
C2B C3B C4B . . 118.2(7) no
C2B C3B H3B . . 120.9(5) no
C4B C3B H3B . . 120.9(4) no
C5B C4B C3B . . 121.0(7) no
C5B C4B H4B . . 119.5(5) no
C3B C4B H4B . . 119.5(4) no
C4B C5B C6B . . 118.8(8) no
C4B C5B H5B . . 120.6(5) no
C6B C5B H5B . . 120.6(5) no
F6B C6B C1B . . 117.4(5) yes
F6B C6B C5B . . 119.4(7) yes
C1B C6B C5B . . 123.2(7) yes
C7C O1C Pr . 4 151.7(3) yes
C7C O1C Pr . . 91.0(3) yes
Pr O1C Pr 4 . 110.23(14) yes
C7C O2C Pr . . 97.6(4) yes
O2C C7C O1C . . 120.8(5) yes
O2C C7C C1C . . 119.1(5) yes
O1C C7C C1C . . 120.1(5) yes
C2C C1C C6C . . 115.6(6) no
C2C C1C C7C . . 122.3(6) no
C6C C1C C7C . . 121.9(6) no
F2C C2C C3C . . 119.6(7) yes
F2C C2C C1C . . 118.1(6) yes
C3C C2C C1C . . 122.3(7) no
C4C C3C C2C . . 120.1(8) no
C4C C3C H3C . . 120.0(5) no
C2C C3C H3C . . 120.0(5) no
C5C C4C C3C . . 120.2(7) no
C5C C4C H4C . . 119.9(5) no
C3C C4C H4C . . 119.9(5) no
C4C C5C C6C . . 119.0(8) no
C4C C5C H5C . . 120.5(5) no
C6C C5C H5C . . 120.5(5) no
F6C C6C C5C . . 120.1(7) yes
F6C C6C C1C . . 117.0(5) yes
C5C C6C C1C . . 122.7(7) no

loop_
_geom_bond_atom_site_label_1
_geom_bond_atom_site_label_2
_geom_bond_site_symmetry_2
_geom_bond_distance
_geom_bond_publ_flag
Pr O2B 4_554 2.405(4) yes
Pr O1C 4_554 2.459(4) yes
Pr O2C . 2.497(4) yes
Pr O1B . 2.501(4) yes
Pr O1A 4 2.517(4) yes
Pr O1W . 2.525(4) yes
Pr O2A . 2.526(4) yes
Pr O1A . 2.578(4) yes
Pr O1C . 2.612(4) yes
Pr C7A . 2.917(5) no
Pr C7C . 2.926(5) no
O1W H1W . 0.973(4) no
O1W H2W . 0.798(4) no
O1A C7A . 1.268(6) yes
O1A Pr 4_554 2.517(4) yes
C7A O2A . 1.243(6) yes
C7A C1A . 1.508(7) yes
C1A C2A . 1.369(8) no
C1A C6A . 1.377(8) no
C2A F2A . 1.347(7) no
C2A C3A . 1.371(9) no
C3A C4A . 1.375(12) no
C3A H3A . 0.93 no
C4A C5A . 1.376(12) no
C4A H4A . 0.93 no
C6A F6A . 1.348(8) no
C6A C5A . 1.372(9) no
C5A H5A . 0.93 no
O1B C7B . 1.265(6) yes
O2B C7B . 1.234(6) yes
O2B Pr 4 2.405(4) yes
C7B C1B . 1.503(7) yes
C1B C6B . 1.367(8) no
C1B C2B . 1.396(8) no
C2B F2B . 1.347(8) yes
C2B C3B . 1.358(10) no
C3B C4B . 1.384(13) no
C3B H3B . 0.93 no
C4B C5B . 1.359(12) no
C4B H4B . 0.93 no
C5B C6B . 1.380(9) no
C5B H5B . 0.93 no
C6B F6B . 1.331(8) yes
O1C C7C . 1.277(7) yes
O1C Pr 4 2.459(4) yes
O2C C7C . 1.231(7) yes
C7C C1C . 1.480(7) yes
C1C C2C . 1.374(9) no
C1C C6C . 1.399(9) no
C2C F2C . 1.344(8) yes
C2C C3C . 1.364(10) no
C3C C4C . 1.363(13) no
C3C H3C . 0.93 no
C4C C5C . 1.362(13) no
C4C H4C . 0.93 no
C5C C6C . 1.365(10) no
C5C H5C . 0.93 no
C6C F6C . 1.343(8) yes
